data_4037355
loop_
_publ_author_name
'Kise, Naoki'
'Hamada, Yusuke'
'Sakurai, Toshihiko'

_publ_section_title
;
 Electroreductive Intermolecular Coupling of Coumarins with Benzophenones:
 Synthesis of 4-(2-Hydroxyphenyl)-5,5-diaryl-\g-butyrolactones,
 2-(2,2-Diaryl-2,3-dihydrobenzofuran-3-yl)acetic Acids, and
 4-(Diarylmethyl)coumarins.
;
_journal_issue 22
_journal_name_full 'The Journal of organic chemistry'
_journal_page_first 11043
_journal_page_last 11056
_journal_paper_doi 10.1021/acs.joc.6b02056
_journal_volume 81
_journal_year 2016
_chemical_absolute_configuration rm
_chemical_formula_moiety 'C27 H26 O3 Si'
_chemical_formula_sum 'C27 H26 O3 Si'
_chemical_formula_weight 426.57
_chemical_melting_point 475.0(10)
_chemical_name_systematic
; 
4-(5-((trimethylsilyl)oxy)-5H-dibenzo[a,d][7]annulen-5-yl)chroman-2-one
;
_space_group_IT_number 19
_space_group_name_Hall 'P 2ac 2ab'
_space_group_name_H-M_alt 'P 21 21 21'
_symmetry_cell_setting orthorhombic
_symmetry_space_group_name_Hall 'P 2ac 2ab'
_symmetry_space_group_name_H-M 'P 21 21 21'
_atom_sites_solution_hydrogens geom
_atom_sites_solution_primary direct
_atom_sites_solution_secondary difmap
_audit_creation_method SHELXL-97
_cell_angle_alpha 90.00
_cell_angle_beta 90.00
_cell_angle_gamma 90.00
_cell_formula_units_Z 4
_cell_length_a 9.469(2)
_cell_length_b 9.7437(17)
_cell_length_c 24.586(4)
_cell_measurement_reflns_used 11898
_cell_measurement_temperature 298(2)
_cell_measurement_theta_max 26.1
_cell_measurement_theta_min 3.1
_cell_volume 2268.4(7)
_computing_cell_refinement PROCESS-AUTO
_computing_data_collection PROCESS-AUTO
_computing_data_reduction PROCESS-AUTO
_computing_publication_material yadokari-XG
_computing_structure_refinement 'SHELXL-97 (Sheldrick, 1997)'
_computing_structure_solution 'SHELXS-97 (Sheldrick, 1990)'
_diffrn_ambient_temperature 298(2)
_diffrn_detector_area_resol_mean 10.00
_diffrn_measured_fraction_theta_full 0.987
_diffrn_measured_fraction_theta_max 0.987
_diffrn_measurement_device_type 'Rigaku RAXIS-RAPID'
_diffrn_measurement_method \w
_diffrn_radiation_monochromator graphite
_diffrn_radiation_source 'fine-focus sealed tube'
_diffrn_radiation_type MoK\a
_diffrn_radiation_wavelength 0.71075
_diffrn_reflns_av_R_equivalents 0.0551
_diffrn_reflns_av_sigmaI/netI 0.0704
_diffrn_reflns_limit_h_max 12
_diffrn_reflns_limit_h_min -12
_diffrn_reflns_limit_k_max 12
_diffrn_reflns_limit_k_min -12
_diffrn_reflns_limit_l_max 31
_diffrn_reflns_limit_l_min -30
_diffrn_reflns_number 21695
_diffrn_reflns_theta_full 27.38
_diffrn_reflns_theta_max 27.38
_diffrn_reflns_theta_min 3.11
_exptl_absorpt_coefficient_mu 0.129
_exptl_absorpt_correction_T_max 0.9622
_exptl_absorpt_correction_T_min 0.9381
_exptl_absorpt_correction_type multi-scan
_exptl_absorpt_process_details
;
    Higashi, T. (1995). Program for Absorption Correction.
    Rigaku Corporation, Tokyo, Japan.
;
_exptl_crystal_colour colorless
_exptl_crystal_density_diffrn 1.249
_exptl_crystal_density_method 'not measured'
_exptl_crystal_description block
_exptl_crystal_F_000 904
_exptl_crystal_size_max 0.50
_exptl_crystal_size_mid 0.45
_exptl_crystal_size_min 0.30
_refine_diff_density_max 0.391
_refine_diff_density_min -0.158
_refine_diff_density_rms 0.026
_refine_ls_abs_structure_details 'Flack H D (1983), Acta Cryst. A39, 876-881'
_refine_ls_abs_structure_Flack 0.43(9)
_refine_ls_extinction_method none
_refine_ls_goodness_of_fit_ref 1.002
_refine_ls_hydrogen_treatment mixed
_refine_ls_matrix_type full
_refine_ls_number_parameters 283
_refine_ls_number_reflns 5083
_refine_ls_number_restraints 0
_refine_ls_restrained_S_all 1.002
_refine_ls_R_factor_all 0.0963
_refine_ls_R_factor_gt 0.0447
_refine_ls_shift/su_max 0.001
_refine_ls_shift/su_mean 0.000
_refine_ls_structure_factor_coef Fsqd
_refine_ls_weighting_details 'calc w=1/[\s^2^(Fo^2^)+(0.0210P)^2^+0.0000P] where P=(Fo^2^+2Fc^2^)/3'
_refine_ls_weighting_scheme calc
_refine_ls_wR_factor_gt 0.0565
_refine_ls_wR_factor_ref 0.0622
_reflns_number_gt 3080
_reflns_number_total 5083
_reflns_threshold_expression >2sigma(I)
_cod_data_source_file jo-2016-02056y-File003.cif
_cod_data_source_block 3d
_cod_depositor_comments
;
The following automatic conversions were performed:

data item '_chemical_melting_point' value '474-476' was changed to
'475.0(10)' -- the average value was taken and precision was
estimated.

Automatic conversion script
Id: cif_fix_values 6909 2019-04-08 15:41:33Z antanas 
;
_cod_database_code 4037355

loop_
_symmetry_equiv_pos_as_xyz
'x, y, z'
'-x+1/2, -y, z+1/2'
'x+1/2, -y+1/2, -z'
'-x, y+1/2, -z+1/2'

loop_
_atom_site_label
_atom_site_type_symbol
_atom_site_fract_x
_atom_site_fract_y
_atom_site_fract_z
_atom_site_U_iso_or_equiv
_atom_site_adp_type
_atom_site_occupancy
_atom_site_symmetry_multiplicity
_atom_site_calc_flag
_atom_site_refinement_flags
O1 O 0.1381(2) 0.08788(13) 0.03159(6) 0.0730(4) Uani 1 1 d .
C1 C 0.0342(3) -0.0067(3) 0.02265(9) 0.0801(7) Uani 1 1 d .
O2 O -0.0818(2) 0.0344(2) 0.01387(8) 0.1229(7) Uani 1 1 d .
C2 C 0.0789(2) -0.1519(2) 0.02172(7) 0.0678(6) Uani 1 1 d .
H1 H 0.1166 -0.1724 -0.0140 0.081 Uiso 1 1 calc R
H2 H -0.0038 -0.2091 0.0270 0.081 Uiso 1 1 calc R
C3 C 0.1895(2) -0.19133(17) 0.06431(6) 0.0486(5) Uani 1 1 d .
H3 H 0.2310 -0.2795 0.0537 0.058 Uiso 1 1 calc R
C4 C 0.12375(19) -0.20777(16) 0.12245(6) 0.0410(4) Uani 1 1 d .
O3 O 0.09041(12) -0.07286(10) 0.13782(4) 0.0463(3) Uani 1 1 d .
Si1 Si 0.05355(6) 0.05125(5) 0.18043(2) 0.05316(16) Uani 1 1 d .
C5 C -0.0028(3) -0.0099(2) 0.24872(8) 0.0843(7) Uani 1 1 d .
H4 H -0.0764 -0.0769 0.2447 0.126 Uiso 1 1 calc R
H5 H -0.0374 0.0663 0.2696 0.126 Uiso 1 1 calc R
H6 H 0.0762 -0.0506 0.2671 0.126 Uiso 1 1 calc R
C6 C -0.0915(2) 0.1500(2) 0.14874(10) 0.0912(8) Uani 1 1 d .
H7 H -0.0685 0.1687 0.1114 0.137 Uiso 1 1 calc R
H8 H -0.1040 0.2350 0.1679 0.137 Uiso 1 1 calc R
H9 H -0.1772 0.0976 0.1504 0.137 Uiso 1 1 calc R
C7 C 0.2116(2) 0.16310(19) 0.18660(9) 0.0788(7) Uani 1 1 d .
H10 H 0.2763 0.1237 0.2123 0.118 Uiso 1 1 calc R
H11 H 0.1834 0.2525 0.1989 0.118 Uiso 1 1 calc R
H12 H 0.2569 0.1709 0.1518 0.118 Uiso 1 1 calc R
C8 C -0.01160(19) -0.29527(18) 0.12227(6) 0.0443(5) Uani 1 1 d .
C9 C -0.1372(2) -0.2408(2) 0.14113(8) 0.0589(5) Uani 1 1 d .
H13 H -0.1374 -0.1524 0.1554 0.071 Uiso 1 1 calc R
C10 C -0.2621(2) -0.3131(2) 0.13949(9) 0.0754(7) Uani 1 1 d .
H14 H -0.3442 -0.2750 0.1538 0.091 Uiso 1 1 calc R
C11 C -0.2647(3) -0.4410(3) 0.11681(10) 0.0803(7) Uani 1 1 d .
H15 H -0.3490 -0.4897 0.1148 0.096 Uiso 1 1 calc R
C12 C -0.1437(3) -0.4966(2) 0.09722(8) 0.0653(6) Uani 1 1 d .
H16 H -0.1470 -0.5827 0.0810 0.078 Uiso 1 1 calc R
C13 C -0.0143(2) -0.42879(18) 0.10067(7) 0.0477(5) Uani 1 1 d .
C14 C 0.1095(3) -0.50504(19) 0.08468(7) 0.0603(6) Uani 1 1 d .
H17 H 0.0990 -0.5658 0.0558 0.072 Uiso 1 1 calc R
C15 C 0.2364(3) -0.49730(19) 0.10693(9) 0.0608(6) Uani 1 1 d .
H18 H 0.3047 -0.5555 0.0926 0.073 Uiso 1 1 calc R
C16 C 0.28195(19) -0.40860(18) 0.15117(8) 0.0496(5) Uani 1 1 d .
C17 C 0.3810(2) -0.4630(2) 0.18680(10) 0.0697(6) Uani 1 1 d .
H19 H 0.4172 -0.5500 0.1799 0.084 Uiso 1 1 calc R
C18 C 0.4272(2) -0.3941(3) 0.23137(11) 0.0894(8) Uani 1 1 d .
H20 H 0.4909 -0.4351 0.2551 0.107 Uiso 1 1 calc R
C19 C 0.3799(2) -0.2651(3) 0.24099(9) 0.0772(6) Uani 1 1 d .
H21 H 0.4114 -0.2167 0.2712 0.093 Uiso 1 1 calc R
C20 C 0.2843(2) -0.2059(2) 0.20553(7) 0.0553(5) Uani 1 1 d .
H22 H 0.2549 -0.1163 0.2120 0.066 Uiso 1 1 calc R
C21 C 0.23092(17) -0.27467(18) 0.16099(7) 0.0398(4) Uani 1 1 d .
C22 C 0.3038(2) -0.08471(18) 0.06295(7) 0.0501(5) Uani 1 1 d .
C23 C 0.4419(3) -0.1121(2) 0.07716(8) 0.0675(6) Uani 1 1 d .
H23 H 0.4655 -0.1996 0.0893 0.081 Uiso 1 1 calc R
C24 C 0.5446(3) -0.0146(3) 0.07394(10) 0.0892(8) Uani 1 1 d .
H24 H 0.6371 -0.0361 0.0835 0.107 Uiso 1 1 calc R
C25 C 0.5110(3) 0.1173(3) 0.05637(10) 0.0876(8) Uani 1 1 d .
H25 H 0.5802 0.1849 0.0547 0.105 Uiso 1 1 calc R
C26 C 0.3752(3) 0.1463(2) 0.04167(8) 0.0696(7) Uani 1 1 d .
H26 H 0.3516 0.2332 0.0289 0.084 Uiso 1 1 calc R
C27 C 0.2747(2) 0.0471(2) 0.04582(7) 0.0562(5) Uani 1 1 d .

loop_
_atom_site_aniso_label
_atom_site_aniso_U_11
_atom_site_aniso_U_22
_atom_site_aniso_U_33
_atom_site_aniso_U_23
_atom_site_aniso_U_13
_atom_site_aniso_U_12
O1 0.0953(12) 0.0500(9) 0.0737(10) 0.0226(8) -0.0015(9) 0.0000(9)
C1 0.103(2) 0.0828(17) 0.0546(13) 0.0289(12) -0.0226(15) -0.0058(18)
O2 0.1130(15) 0.1196(15) 0.1362(16) 0.0517(13) -0.0569(13) 0.0039(13)
C2 0.0992(19) 0.0656(13) 0.0386(12) 0.0118(10) -0.0056(12) -0.0224(13)
C3 0.0762(16) 0.0337(10) 0.0360(11) 0.0002(9) 0.0093(10) -0.0004(10)
C4 0.0495(12) 0.0330(9) 0.0405(10) 0.0016(8) 0.0055(9) -0.0016(10)
O3 0.0640(9) 0.0295(6) 0.0454(7) 0.0005(6) 0.0082(6) 0.0075(6)
Si1 0.0687(4) 0.0365(3) 0.0543(3) -0.0045(3) 0.0063(3) 0.0073(3)
C5 0.1097(18) 0.0832(15) 0.0601(12) -0.0087(11) 0.0290(12) 0.0059(13)
C6 0.094(2) 0.0644(13) 0.1157(19) -0.0089(14) -0.0114(15) 0.0295(13)
C7 0.1003(18) 0.0535(13) 0.0826(15) -0.0096(12) -0.0070(15) -0.0171(12)
C8 0.0476(13) 0.0466(11) 0.0386(10) 0.0126(9) -0.0059(9) -0.0004(10)
C9 0.0533(13) 0.0531(12) 0.0701(13) 0.0127(11) -0.0009(12) 0.0018(12)
C10 0.0521(16) 0.0796(17) 0.0947(17) 0.0206(15) -0.0017(13) -0.0038(13)
C11 0.0642(17) 0.0859(18) 0.0908(17) 0.0346(16) -0.0261(14) -0.0243(16)
C12 0.0899(18) 0.0525(12) 0.0536(13) 0.0178(10) -0.0226(13) -0.0173(15)
C13 0.0630(15) 0.0382(11) 0.0419(10) 0.0116(9) -0.0040(10) -0.0068(11)
C14 0.0960(19) 0.0378(11) 0.0470(12) -0.0019(9) 0.0046(12) -0.0104(13)
C15 0.0746(17) 0.0368(11) 0.0710(14) 0.0013(11) 0.0198(13) 0.0132(11)
C16 0.0487(13) 0.0378(11) 0.0623(12) 0.0099(10) 0.0106(10) 0.0016(9)
C17 0.0521(14) 0.0518(12) 0.1052(17) 0.0182(14) -0.0051(14) 0.0094(11)
C18 0.0591(16) 0.0807(17) 0.128(2) 0.0351(16) -0.0351(16) -0.0054(15)
C19 0.0755(16) 0.0766(16) 0.0793(16) 0.0085(13) -0.0299(13) -0.0141(14)
C20 0.0565(14) 0.0510(11) 0.0583(12) 0.0071(11) -0.0094(11) -0.0037(10)
C21 0.0378(11) 0.0401(10) 0.0415(10) 0.0082(9) 0.0062(8) -0.0042(9)
C22 0.0685(16) 0.0389(12) 0.0430(11) 0.0035(9) 0.0202(10) -0.0014(11)
C23 0.0628(16) 0.0631(14) 0.0766(15) 0.0074(11) 0.0259(14) 0.0037(14)
C24 0.0703(18) 0.0918(19) 0.1056(19) 0.0117(15) 0.0239(16) -0.0101(18)
C25 0.100(2) 0.0776(19) 0.0850(19) -0.0030(14) 0.0295(17) -0.0423(18)
C26 0.103(2) 0.0436(12) 0.0620(15) 0.0006(11) 0.0212(15) -0.0156(15)
C27 0.0786(17) 0.0471(12) 0.0429(11) 0.0040(10) 0.0158(11) -0.0044(13)

loop_
_atom_type_symbol
_atom_type_description
_atom_type_scat_dispersion_real
_atom_type_scat_dispersion_imag
_atom_type_scat_source
C C 0.0033 0.0016 'International Tables Vol C Tables 4.2.6.8 and 6.1.1.4'
H H 0.0000 0.0000 'International Tables Vol C Tables 4.2.6.8 and 6.1.1.4'
O O 0.0106 0.0060 'International Tables Vol C Tables 4.2.6.8 and 6.1.1.4'
Si Si 0.0817 0.0704 'International Tables Vol C Tables 4.2.6.8 and 6.1.1.4'

loop_
_geom_angle_atom_site_label_1
_geom_angle_atom_site_label_2
_geom_angle_atom_site_label_3
_geom_angle
C1 O1 C27 121.01(18)
O2 C1 O1 117.9(2)
O2 C1 C2 125.8(3)
O1 C1 C2 116.3(2)
C1 C2 C3 115.21(18)
C1 C2 H1 108.5
C3 C2 H1 108.5
C1 C2 H2 108.5
C3 C2 H2 108.5
H1 C2 H2 107.5
C22 C3 C2 107.75(15)
C22 C3 C4 112.18(14)
C2 C3 C4 112.20(15)
C22 C3 H3 108.2
C2 C3 H3 108.2
C4 C3 H3 108.2
O3 C4 C21 112.37(14)
O3 C4 C8 109.40(14)
C21 C4 C8 108.50(12)
O3 C4 C3 103.84(12)
C21 C4 C3 110.12(13)
C8 C4 C3 112.63(14)
C4 O3 Si1 155.74(10)
O3 Si1 C6 105.84(9)
O3 Si1 C7 108.28(8)
C6 Si1 C7 109.12(10)
O3 Si1 C5 113.71(8)
C6 Si1 C5 109.50(11)
C7 Si1 C5 110.21(11)
Si1 C5 H4 109.5
Si1 C5 H5 109.5
H4 C5 H5 109.5
Si1 C5 H6 109.5
H4 C5 H6 109.5
H5 C5 H6 109.5
Si1 C6 H7 109.5
Si1 C6 H8 109.5
H7 C6 H8 109.5
Si1 C6 H9 109.5
H7 C6 H9 109.5
H8 C6 H9 109.5
Si1 C7 H10 109.5
Si1 C7 H11 109.5
H10 C7 H11 109.5
Si1 C7 H12 109.5
H10 C7 H12 109.5
H11 C7 H12 109.5
C9 C8 C13 117.80(17)
C9 C8 C4 120.18(17)
C13 C8 C4 121.94(17)
C10 C9 C8 122.19(19)
C10 C9 H13 118.9
C8 C9 H13 118.9
C11 C10 C9 119.6(2)
C11 C10 H14 120.2
C9 C10 H14 120.2
C12 C11 C10 119.6(2)
C12 C11 H15 120.2
C10 C11 H15 120.2
C11 C12 C13 122.1(2)
C11 C12 H16 118.9
C13 C12 H16 118.9
C12 C13 C8 118.52(18)
C12 C13 C14 116.97(19)
C8 C13 C14 124.40(18)
C15 C14 C13 126.61(18)
C15 C14 H17 116.7
C13 C14 H17 116.7
C14 C15 C16 127.77(18)
C14 C15 H18 116.1
C16 C15 H18 116.1
C17 C16 C21 118.42(18)
C17 C16 C15 116.44(18)
C21 C16 C15 125.12(17)
C18 C17 C16 122.55(19)
C18 C17 H19 118.7
C16 C17 H19 118.7
C19 C18 C17 119.5(2)
C19 C18 H20 120.2
C17 C18 H20 120.2
C18 C19 C20 119.6(2)
C18 C19 H21 120.2
C20 C19 H21 120.2
C21 C20 C19 122.50(19)
C21 C20 H22 118.7
C19 C20 H22 118.7
C20 C21 C16 117.33(17)
C20 C21 C4 121.75(15)
C16 C21 C4 120.90(15)
C23 C22 C27 116.54(19)
C23 C22 C3 122.96(18)
C27 C22 C3 120.48(19)
C24 C23 C22 121.8(2)
C24 C23 H23 119.1
C22 C23 H23 119.1
C23 C24 C25 119.9(3)
C23 C24 H24 120.1
C25 C24 H24 120.1
C26 C25 C24 119.2(2)
C26 C25 H25 120.4
C24 C25 H25 120.4
C27 C26 C25 119.5(2)
C27 C26 H26 120.3
C25 C26 H26 120.3
C26 C27 C22 123.0(2)
C26 C27 O1 115.3(2)
C22 C27 O1 121.7(2)

loop_
_geom_bond_atom_site_label_1
_geom_bond_atom_site_label_2
_geom_bond_distance
O1 C1 1.366(3)
O1 C27 1.398(2)
C1 O2 1.189(3)
C1 C2 1.477(3)
C2 C3 1.530(2)
C2 H1 0.9700
C2 H2 0.9700
C3 C22 1.501(2)
C3 C4 1.568(2)
C3 H3 0.9800
C4 O3 1.4037(19)
C4 C21 1.534(2)
C4 C8 1.539(2)
O3 Si1 1.6375(11)
Si1 C6 1.849(2)
Si1 C7 1.8579(19)
Si1 C5 1.860(2)
C5 H4 0.9600
C5 H5 0.9600
C5 H6 0.9600
C6 H7 0.9600
C6 H8 0.9600
C6 H9 0.9600
C7 H10 0.9600
C7 H11 0.9600
C7 H12 0.9600
C8 C9 1.383(2)
C8 C13 1.406(2)
C9 C10 1.377(3)
C9 H13 0.9300
C10 C11 1.366(3)
C10 H14 0.9300
C11 C12 1.356(3)
C11 H15 0.9300
C12 C13 1.394(2)
C12 H16 0.9300
C13 C14 1.443(3)
C14 C15 1.322(3)
C14 H17 0.9300
C15 C16 1.455(3)
C15 H18 0.9300
C16 C17 1.389(2)
C16 C21 1.412(2)
C17 C18 1.357(3)
C17 H19 0.9300
C18 C19 1.355(3)
C18 H20 0.9300
C19 C20 1.383(3)
C19 H21 0.9300
C20 C21 1.380(2)
C20 H22 0.9300
C22 C23 1.379(3)
C22 C27 1.380(3)
C23 C24 1.362(3)
C23 H23 0.9300
C24 C25 1.394(3)
C24 H24 0.9300
C25 C26 1.365(3)
C25 H25 0.9300
C26 C27 1.360(3)
C26 H26 0.9300

loop_
_geom_torsion_atom_site_label_1
_geom_torsion_atom_site_label_2
_geom_torsion_atom_site_label_3
_geom_torsion_atom_site_label_4
_geom_torsion
C27 O1 C1 O2 175.6(2)
C27 O1 C1 C2 -7.8(3)
O2 C1 C2 C3 -143.8(2)
O1 C1 C2 C3 39.9(3)
C1 C2 C3 C22 -47.2(2)
C1 C2 C3 C4 76.8(2)
C22 C3 C4 O3 50.62(18)
C2 C3 C4 O3 -70.84(18)
C22 C3 C4 C21 -69.88(18)
C2 C3 C4 C21 168.66(14)
C22 C3 C4 C8 168.88(15)
C2 C3 C4 C8 47.41(19)
C21 C4 O3 Si1 -40.9(3)
C8 C4 O3 Si1 79.7(3)
C3 C4 O3 Si1 -159.9(2)
C4 O3 Si1 C6 -137.6(3)
C4 O3 Si1 C7 105.5(3)
C4 O3 Si1 C5 -17.4(3)
O3 C4 C8 C9 -6.4(2)
C21 C4 C8 C9 116.50(17)
C3 C4 C8 C9 -121.33(16)
O3 C4 C8 C13 170.20(13)
C21 C4 C8 C13 -66.90(18)
C3 C4 C8 C13 55.3(2)
C13 C8 C9 C10 0.3(3)
C4 C8 C9 C10 177.04(17)
C8 C9 C10 C11 -2.5(3)
C9 C10 C11 C12 1.4(3)
C10 C11 C12 C13 1.7(3)
C11 C12 C13 C8 -3.8(3)
C11 C12 C13 C14 172.43(18)
C9 C8 C13 C12 2.7(2)
C4 C8 C13 C12 -173.93(14)
C9 C8 C13 C14 -173.24(16)
C4 C8 C13 C14 10.1(2)
C12 C13 C14 C15 -144.17(19)
C8 C13 C14 C15 31.9(3)
C13 C14 C15 C16 -1.9(3)
C14 C15 C16 C17 145.1(2)
C14 C15 C16 C21 -33.4(3)
C21 C16 C17 C18 2.0(3)
C15 C16 C17 C18 -176.6(2)
C16 C17 C18 C19 -2.5(4)
C17 C18 C19 C20 0.5(4)
C18 C19 C20 C21 2.0(3)
C19 C20 C21 C16 -2.4(3)
C19 C20 C21 C4 179.33(17)
C17 C16 C21 C20 0.5(2)
C15 C16 C21 C20 178.91(17)
C17 C16 C21 C4 178.70(15)
C15 C16 C21 C4 -2.9(3)
O3 C4 C21 C20 0.6(2)
C8 C4 C21 C20 -120.51(17)
C3 C4 C21 C20 115.81(17)
O3 C4 C21 C16 -177.56(14)
C8 C4 C21 C16 61.34(19)
C3 C4 C21 C16 -62.34(19)
C2 C3 C22 C23 -151.90(18)
C4 C3 C22 C23 84.1(2)
C2 C3 C22 C27 26.6(2)
C4 C3 C22 C27 -97.38(18)
C27 C22 C23 C24 -0.7(3)
C3 C22 C23 C24 177.89(19)
C22 C23 C24 C25 0.6(3)
C23 C24 C25 C26 -1.1(4)
C24 C25 C26 C27 1.8(3)
C25 C26 C27 C22 -1.9(3)
C25 C26 C27 O1 177.91(19)
C23 C22 C27 C26 1.3(3)
C3 C22 C27 C26 -177.27(16)
C23 C22 C27 O1 -178.49(17)
C3 C22 C27 O1 2.9(3)
C1 O1 C27 C26 165.81(19)
C1 O1 C27 C22 -14.4(3)
